data_7124376
loop_
_publ_author_name
'Soltani, Mohammad'
'Mash, Brandon L.'
'Henseler, Julian'
'Badri, Sharhzad'
'Zeller, Matthias'
'Salter, E. Alan'
'Wierzbicki, Andrzej'
'Stenson, Alexandra C.'
'Davis, James H.'

_publ_section_title
;
 Unorthodox crystalline drug salts via the reaction of amine-containing
 drugs with CO2
;
_journal_name_full 'Chemical Communications'
_journal_paper_doi 10.1039/C9CC06429J
_journal_year 2019
_chemical_formula_moiety 'C19 H21 N2 O2, C18 H23 N2'
_chemical_formula_sum 'C37 H44 N4 O2'
_chemical_formula_weight 576.76
_space_group_crystal_system monoclinic
_space_group_IT_number 14
_space_group_name_Hall '-P 2yn'
_space_group_name_H-M_alt 'P 1 21/n 1'
_symmetry_space_group_name_Hall '-P 2yn'
_symmetry_space_group_name_H-M 'P 1 21/n 1'
_atom_sites_solution_hydrogens mixed
_atom_sites_solution_primary direct
_atom_sites_solution_secondary difmap
_audit_creation_method SHELXL-2018/3
_audit_update_record
;
2019-08-15 deposited with the CCDC.    2019-10-17 downloaded from the CCDC.
;
_cell_angle_alpha 90
_cell_angle_beta 97.3341(10)
_cell_angle_gamma 90
_cell_formula_units_Z 8
_cell_length_a 8.9559(3)
_cell_length_b 33.9149(10)
_cell_length_c 20.7715(6)
_cell_measurement_reflns_used 9806
_cell_measurement_temperature 150(2)
_cell_measurement_theta_max 72.1090
_cell_measurement_theta_min 4.4609
_cell_volume 6257.5(3)
_computing_cell_refinement 'SAINT V8.38A (Bruker, 2016)'
_computing_data_collection 'Apex3 v2017.3-0 (Bruker, 2017)'
_computing_data_reduction 'SAINT V8.38A (Bruker, 2016)'
_computing_structure_refinement
;  
SHELXL-2018/3 (Sheldrick, 2015, 2018), 
SHELXLE Rev946 (H\"ubschle et al., 2011)
;
_computing_structure_solution 'SHELXS-97 (Sheldrick, 2008)'
_diffrn_ambient_temperature 150(2)
_diffrn_detector_area_resol_mean 7.4074
_diffrn_measured_fraction_theta_full 0.975
_diffrn_measured_fraction_theta_max 0.960
_diffrn_measurement_device_type
;
Bruker AXS D8 Quest CMOS diffractometer with PhotonII charge-integrating pixel 
array detector (CPAD)
;
_diffrn_measurement_method 'omega and phi scans'
_diffrn_radiation_monochromator 'laterally graded multilayer (Goebel) mirror'
_diffrn_radiation_type CuK\a
_diffrn_radiation_wavelength 1.54178
_diffrn_reflns_av_R_equivalents 0.0291
_diffrn_reflns_av_unetI/netI 0.0291
_diffrn_reflns_Laue_measured_fraction_full 0.975
_diffrn_reflns_Laue_measured_fraction_max 0.960
_diffrn_reflns_limit_h_max 8
_diffrn_reflns_limit_h_min -10
_diffrn_reflns_limit_k_max 32
_diffrn_reflns_limit_k_min -39
_diffrn_reflns_limit_l_max 25
_diffrn_reflns_limit_l_min -25
_diffrn_reflns_number 35000
_diffrn_reflns_point_group_measured_fraction_full 0.975
_diffrn_reflns_point_group_measured_fraction_max 0.960
_diffrn_reflns_theta_full 67.679
_diffrn_reflns_theta_max 72.175
_diffrn_reflns_theta_min 2.509
_diffrn_source 'I-mu-S microsource X-ray tube'
_diffrn_source_current '1.0 mA'
_diffrn_source_voltage '50 kV'
_exptl_absorpt_coefficient_mu 0.595
_exptl_absorpt_correction_T_max 0.7536
_exptl_absorpt_correction_T_min 0.6575
_exptl_absorpt_correction_type multi-scan
_exptl_absorpt_process_details
;
 SADABS 2016/2: Krause, L., Herbst-Irmer, R., Sheldrick G.M. & Stalke D.,
 J. Appl. Cryst. 48 (2015) 3-10
;
_exptl_crystal_colour colourless
_exptl_crystal_density_diffrn 1.224
_exptl_crystal_description fragment
_exptl_crystal_F_000 2480
_exptl_crystal_size_max 0.210
_exptl_crystal_size_mid 0.180
_exptl_crystal_size_min 0.150
_refine_diff_density_max 0.195
_refine_diff_density_min -0.158
_refine_diff_density_rms 0.033
_refine_ls_extinction_method none
_refine_ls_goodness_of_fit_ref 1.047
_refine_ls_hydrogen_treatment mixed
_refine_ls_matrix_type full
_refine_ls_number_parameters 791
_refine_ls_number_reflns 11830
_refine_ls_number_restraints 6
_refine_ls_restrained_S_all 1.047
_refine_ls_R_factor_all 0.0439
_refine_ls_R_factor_gt 0.0402
_refine_ls_shift/su_max 0.001
_refine_ls_shift/su_mean 0.000
_refine_ls_structure_factor_coef Fsqd
_refine_ls_weighting_details 'w=1/[\s^2^(Fo^2^)+(0.0447P)^2^+2.0300P] where P=(Fo^2^+2Fc^2^)/3'
_refine_ls_weighting_scheme calc
_refine_ls_wR_factor_gt 0.1067
_refine_ls_wR_factor_ref 0.1092
_reflns_Friedel_coverage 0.000
_reflns_number_gt 10748
_reflns_number_total 11830
_reflns_threshold_expression 'I > 2\s(I)'
_cod_data_source_file c9cc06429j2.cif
_cod_data_source_block DespiramineCarbamate
_cod_database_code 7124376
_shelx_shelxl_version_number 2018/3
_shelx_space_group_comment
;
The symmetry employed for this shelxl refinement is uniquely defined
by the following loop, which should always be used as a source of
symmetry information in preference to the above space-group names.
They are only intended as comments.
;
_shelx_estimated_absorpt_t_min 0.885
_shelx_estimated_absorpt_t_max 0.916

loop_
_space_group_symop_operation_xyz
'x, y, z'
'-x+1/2, y+1/2, -z+1/2'
'-x, -y, -z'
'x-1/2, -y-1/2, z-1/2'

loop_
_atom_site_label
_atom_site_type_symbol
_atom_site_fract_x
_atom_site_fract_y
_atom_site_fract_z
_atom_site_U_iso_or_equiv
_atom_site_adp_type
_atom_site_occupancy
_atom_site_site_symmetry_order
_atom_site_calc_flag
_atom_site_refinement_flags_posn
_atom_site_refinement_flags_adp
N1A N 1.53043(11) 0.42931(3) 0.13122(5) 0.0257(2) Uani 1 1 d . .
N2A N 1.10262(11) 0.46607(3) 0.18846(5) 0.0283(2) Uani 1 1 d D .
H2AA H 1.0687(17) 0.4903(4) 0.1676(7) 0.034 Uiso 1 1 d D U
H2AB H 1.1252(17) 0.4715(5) 0.2336(6) 0.034 Uiso 1 1 d D U
C1A C 1.56565(13) 0.41004(4) 0.19277(6) 0.0257(2) Uani 1 1 d . .
C2A C 1.64388(14) 0.42922(4) 0.24602(6) 0.0293(3) Uani 1 1 d . .
H2A H 1.674558 0.455840 0.242180 0.035 Uiso 1 1 calc R U
C3A C 1.67714(17) 0.40954(4) 0.30470(6) 0.0374(3) Uani 1 1 d . .
H3A H 1.731445 0.422550 0.340870 0.045 Uiso 1 1 calc R U
C4A C 1.63085(18) 0.37084(5) 0.31033(7) 0.0419(3) Uani 1 1 d . .
H4A H 1.654569 0.357174 0.350253 0.050 Uiso 1 1 calc R U
C5A C 1.55008(17) 0.35207(4) 0.25782(7) 0.0373(3) Uani 1 1 d . .
H5A H 1.516955 0.325721 0.262338 0.045 Uiso 1 1 calc R U
C6A C 1.51671(14) 0.37126(4) 0.19848(6) 0.0302(3) Uani 1 1 d . .
C7A C 1.43601(16) 0.35127(4) 0.13963(7) 0.0351(3) Uani 1 1 d . .
H7AA H 1.354252 0.368545 0.119202 0.042 Uiso 1 1 calc R U
H7AB H 1.390164 0.326436 0.152685 0.042 Uiso 1 1 calc R U
C8A C 1.54508(17) 0.34228(4) 0.09087(7) 0.0374(3) Uani 1 1 d . .
H8AA H 1.621661 0.323624 0.111545 0.045 Uiso 1 1 calc R U
H8AB H 1.488268 0.328442 0.053522 0.045 Uiso 1 1 calc R U
C9A C 1.62751(14) 0.37679(4) 0.06447(6) 0.0298(3) Uani 1 1 d . .
C10A C 1.71953(15) 0.36722(5) 0.01731(6) 0.0358(3) Uani 1 1 d . .
H10A H 1.730838 0.340249 0.006577 0.043 Uiso 1 1 calc R U
C11A C 1.79483(15) 0.39530(5) -0.01442(6) 0.0376(3) Uani 1 1 d . .
H11A H 1.856867 0.387611 -0.046080 0.045 Uiso 1 1 calc R U
C12A C 1.77903(14) 0.43458(5) 0.00034(6) 0.0342(3) Uani 1 1 d . .
H12A H 1.827872 0.454256 -0.021945 0.041 Uiso 1 1 calc R U
C13A C 1.69114(13) 0.44518(4) 0.04804(6) 0.0289(3) Uani 1 1 d . .
H13A H 1.681500 0.472268 0.058403 0.035 Uiso 1 1 calc R U
C14A C 1.61627(13) 0.41685(4) 0.08128(6) 0.0256(2) Uani 1 1 d . .
C15A C 1.49394(14) 0.47139(4) 0.13356(6) 0.0276(3) Uani 1 1 d . .
H15A H 1.463192 0.481031 0.088844 0.033 Uiso 1 1 calc R U
H15B H 1.585187 0.486117 0.151632 0.033 Uiso 1 1 calc R U
C16A C 1.36789(14) 0.47976(4) 0.17474(6) 0.0294(3) Uani 1 1 d . .
H16A H 1.408938 0.477982 0.221218 0.035 Uiso 1 1 calc R U
H16B H 1.331085 0.507017 0.166180 0.035 Uiso 1 1 calc R U
C17A C 1.23660(14) 0.45141(4) 0.16111(6) 0.0294(3) Uani 1 1 d . .
H17A H 1.211657 0.447955 0.113630 0.035 Uiso 1 1 calc R U
H17B H 1.265791 0.425363 0.180253 0.035 Uiso 1 1 calc R U
C18A C 0.97748(16) 0.43748(5) 0.17981(8) 0.0422(3) Uani 1 1 d . .
H18A H 0.889009 0.448890 0.196089 0.063 Uiso 1 1 calc R U
H18B H 1.007382 0.413328 0.203989 0.063 Uiso 1 1 calc R U
H18C H 0.952951 0.431221 0.133610 0.063 Uiso 1 1 calc R U
N1B N 0.45083(11) 0.58004(3) 0.36409(5) 0.0250(2) Uani 1 1 d . .
N2B N 0.88803(11) 0.54595(3) 0.31447(5) 0.0293(2) Uani 1 1 d D .
H2BA H 0.9166(17) 0.5216(4) 0.3356(7) 0.035 Uiso 1 1 d D U
H2BB H 0.8759(17) 0.5398(5) 0.2696(6) 0.035 Uiso 1 1 d D U
C1B C 0.40682(13) 0.59859(4) 0.30253(6) 0.0253(2) Uani 1 1 d . .
C2B C 0.32549(14) 0.57840(4) 0.25126(6) 0.0287(3) Uani 1 1 d . .
H2B H 0.299718 0.551518 0.256441 0.034 Uiso 1 1 calc R U
C3B C 0.28181(16) 0.59727(4) 0.19264(6) 0.0367(3) Uani 1 1 d . .
H3B H 0.224918 0.583493 0.157986 0.044 Uiso 1 1 calc R U
C4B C 0.32153(18) 0.63631(5) 0.18486(7) 0.0418(3) Uani 1 1 d . .
H4B H 0.290583 0.649488 0.145025 0.050 Uiso 1 1 calc R U
C5B C 0.40645(17) 0.65613(4) 0.23524(7) 0.0378(3) Uani 1 1 d . .
H5B H 0.435576 0.682671 0.229177 0.045 Uiso 1 1 calc R U
C6B C 0.44967(14) 0.63770(4) 0.29459(6) 0.0299(3) Uani 1 1 d . .
C7B C 0.53483(16) 0.65882(4) 0.35122(7) 0.0348(3) Uani 1 1 d . .
H7BA H 0.575373 0.683901 0.336298 0.042 Uiso 1 1 calc R U
H7BB H 0.620714 0.642394 0.370201 0.042 Uiso 1 1 calc R U
C8B C 0.43225(17) 0.66735(4) 0.40270(7) 0.0377(3) Uani 1 1 d . .
H8BA H 0.490954 0.682602 0.437886 0.045 Uiso 1 1 calc R U
H8BB H 0.349734 0.684616 0.382934 0.045 Uiso 1 1 calc R U
C9B C 0.36175(14) 0.63250(4) 0.43345(6) 0.0304(3) Uani 1 1 d . .
C10B C 0.28052(16) 0.64160(5) 0.48483(7) 0.0381(3) Uani 1 1 d . .
H10B H 0.269287 0.668514 0.495912 0.046 Uiso 1 1 calc R U
C11B C 0.21601(15) 0.61316(5) 0.52010(6) 0.0405(3) Uani 1 1 d . .
H11B H 0.161379 0.620567 0.554509 0.049 Uiso 1 1 calc R U
C12B C 0.23167(15) 0.57401(5) 0.50491(6) 0.0367(3) Uani 1 1 d . .
H12B H 0.190095 0.554121 0.529467 0.044 Uiso 1 1 calc R U
C13B C 0.30872(14) 0.56379(4) 0.45339(6) 0.0303(3) Uani 1 1 d . .
H13B H 0.317677 0.536738 0.442637 0.036 Uiso 1 1 calc R U
C14B C 0.37365(13) 0.59240(4) 0.41682(6) 0.0263(2) Uani 1 1 d . .
C15B C 0.49280(13) 0.53832(4) 0.36203(6) 0.0270(2) Uani 1 1 d . .
H15C H 0.403484 0.522741 0.344240 0.032 Uiso 1 1 calc R U
H15D H 0.525422 0.528964 0.406765 0.032 Uiso 1 1 calc R U
C16B C 0.61887(14) 0.53130(4) 0.32069(6) 0.0283(3) Uani 1 1 d . .
H16C H 0.658413 0.504226 0.328466 0.034 Uiso 1 1 calc R U
H16D H 0.577866 0.533435 0.274250 0.034 Uiso 1 1 calc R U
C17B C 0.74683(13) 0.56061(4) 0.33572(6) 0.0272(3) Uani 1 1 d . .
H17C H 0.718626 0.585887 0.313591 0.033 Uiso 1 1 calc R U
H17D H 0.763298 0.565664 0.383037 0.033 Uiso 1 1 calc R U
C18B C 1.01289(16) 0.57417(5) 0.32998(8) 0.0431(3) Uani 1 1 d . .
H18D H 1.105999 0.562730 0.318037 0.065 Uiso 1 1 calc R U
H18E H 1.025596 0.579893 0.376608 0.065 Uiso 1 1 calc R U
H18F H 0.989962 0.598636 0.305602 0.065 Uiso 1 1 calc R U
N1C N 0.75314(12) 0.67277(3) 0.14226(5) 0.0286(2) Uani 1 1 d . .
N2C N 0.76015(12) 0.54892(3) 0.08392(5) 0.0276(2) Uani 1 1 d . .
O2C O 0.82577(11) 0.52937(3) 0.18776(4) 0.0374(2) Uani 1 1 d . .
C2C C 0.85347(14) 0.67515(4) 0.03733(6) 0.0287(3) Uani 1 1 d . .
H2C H 0.912873 0.652423 0.048952 0.034 Uiso 1 1 calc R U
C3C C 0.85740(15) 0.69260(4) -0.02289(6) 0.0316(3) Uani 1 1 d . .
H3C H 0.917775 0.681524 -0.052704 0.038 Uiso 1 1 calc R U
C4C C 0.77325(15) 0.72616(4) -0.03943(6) 0.0323(3) Uani 1 1 d . .
H4C H 0.777400 0.738518 -0.080206 0.039 Uiso 1 1 calc R U
C5C C 0.68296(14) 0.74165(4) 0.00370(6) 0.0289(3) Uani 1 1 d . .
H5C H 0.625796 0.764766 -0.007819 0.035 Uiso 1 1 calc R U
C6C C 0.67436(13) 0.72392(4) 0.06390(6) 0.0259(2) Uani 1 1 d . .
C7C C 0.57532(14) 0.73930(4) 0.11114(6) 0.0319(3) Uani 1 1 d . .
H7CA H 0.514509 0.717374 0.125517 0.038 Uiso 1 1 calc R U
H7CB H 0.505275 0.759162 0.089328 0.038 Uiso 1 1 calc R U
C8C C 0.66735(16) 0.75803(4) 0.17033(7) 0.0353(3) Uani 1 1 d . .
H8CA H 0.725276 0.780198 0.154877 0.042 Uiso 1 1 calc R U
H8CB H 0.595959 0.769425 0.197915 0.042 Uiso 1 1 calc R U
C9C C 0.77662(15) 0.73196(4) 0.21294(6) 0.0311(3) Uani 1 1 d . .
C10C C 0.84244(16) 0.74867(5) 0.27145(7) 0.0380(3) Uani 1 1 d . .
H10C H 0.813426 0.774566 0.282096 0.046 Uiso 1 1 calc R U
C11C C 0.94803(18) 0.72904(5) 0.31447(7) 0.0432(4) Uani 1 1 d . .
H11C H 0.990779 0.741381 0.353589 0.052 Uiso 1 1 calc R U
C12C C 0.99008(18) 0.69141(5) 0.29970(7) 0.0432(4) Uani 1 1 d . .
H12C H 1.062227 0.677520 0.328687 0.052 Uiso 1 1 calc R U
C13C C 0.92660(16) 0.67381(4) 0.24224(7) 0.0370(3) Uani 1 1 d . .
H13C H 0.957276 0.647966 0.232144 0.044 Uiso 1 1 calc R U
C14C C 0.81851(14) 0.69325(4) 0.19885(6) 0.0298(3) Uani 1 1 d . .
C15C C 0.75281(15) 0.62967(4) 0.14407(6) 0.0305(3) Uani 1 1 d . .
H15E H 0.737208 0.620728 0.188091 0.037 Uiso 1 1 calc R U
H15F H 0.851856 0.619721 0.134913 0.037 Uiso 1 1 calc R U
C16C C 0.62960(14) 0.61263(4) 0.09464(6) 0.0314(3) Uani 1 1 d . .
H16E H 0.531245 0.623758 0.102360 0.038 Uiso 1 1 calc R U
H16F H 0.648345 0.620461 0.050460 0.038 Uiso 1 1 calc R U
C17C C 0.62280(14) 0.56790(4) 0.09851(6) 0.0299(3) Uani 1 1 d . .
H17E H 0.603916 0.560179 0.142717 0.036 Uiso 1 1 calc R U
H17F H 0.537180 0.558332 0.067579 0.036 Uiso 1 1 calc R U
C18C C 0.80082(17) 0.55461(5) 0.01914(6) 0.0370(3) Uani 1 1 d . .
H18G H 0.709321 0.557941 -0.011688 0.056 Uiso 1 1 calc R U
H18H H 0.856671 0.531543 0.006800 0.056 Uiso 1 1 calc R U
H18I H 0.863937 0.578175 0.018561 0.056 Uiso 1 1 calc R U
C19C C 0.86563(14) 0.53431(4) 0.13212(6) 0.0272(3) Uani 1 1 d . .
O1C O 0.99332(10) 0.52566(3) 0.11609(5) 0.0372(2) Uani 1 1 d . .
C1C C 0.76284(13) 0.69078(4) 0.08088(6) 0.0254(2) Uani 1 1 d . .
N1D N 1.21826(12) 0.46102(3) 0.42062(5) 0.0267(2) Uani 1 1 d . .
N2D N 1.24617(12) 0.33694(3) 0.36378(5) 0.0285(2) Uani 1 1 d . .
C1D C 1.17826(15) 0.31802(4) 0.30587(6) 0.0299(3) Uani 1 1 d . .
C2D C 1.06732(17) 0.33841(4) 0.26514(7) 0.0379(3) Uani 1 1 d . .
H2D H 1.036719 0.363756 0.277858 0.046 Uiso 1 1 calc R U
C3D C 1.00079(19) 0.32257(5) 0.20663(7) 0.0450(4) Uani 1 1 d . .
H3D H 0.926425 0.337086 0.179768 0.054 Uiso 1 1 calc R U
C4D C 1.04345(18) 0.28567(5) 0.18787(7) 0.0443(4) Uani 1 1 d . .
H4D H 0.999289 0.274536 0.147962 0.053 Uiso 1 1 calc R U
C5D C 1.15158(17) 0.26510(5) 0.22808(7) 0.0390(3) Uani 1 1 d . .
H5D H 1.180453 0.239708 0.214819 0.047 Uiso 1 1 calc R U
C6D C 1.22044(15) 0.28003(4) 0.28748(6) 0.0314(3) Uani 1 1 d . .
C7D C 1.33307(16) 0.25294(4) 0.32601(7) 0.0360(3) Uani 1 1 d . .
H7DA H 1.404013 0.243456 0.296578 0.043 Uiso 1 1 calc R U
H7DB H 1.277719 0.229645 0.339230 0.043 Uiso 1 1 calc R U
C8D C 1.42537(14) 0.26970(4) 0.38650(7) 0.0318(3) Uani 1 1 d . .
H8DA H 1.496657 0.249375 0.405955 0.038 Uiso 1 1 calc R U
H8DB H 1.484825 0.292463 0.374169 0.038 Uiso 1 1 calc R U
C9D C 1.32713(13) 0.28263(4) 0.43562(6) 0.0266(2) Uani 1 1 d . .
C10D C 1.31778(14) 0.26165(4) 0.49290(6) 0.0313(3) Uani 1 1 d . .
H10D H 1.373180 0.237867 0.500734 0.038 Uiso 1 1 calc R U
C11D C 1.22921(15) 0.27492(4) 0.53843(6) 0.0349(3) Uani 1 1 d . .
H11D H 1.224134 0.260322 0.577133 0.042 Uiso 1 1 calc R U
C12D C 1.14830(15) 0.30944(4) 0.52735(6) 0.0335(3) Uani 1 1 d . .
H12D H 1.090031 0.319091 0.559111 0.040 Uiso 1 1 calc R U
C13D C 1.15202(14) 0.33007(4) 0.46982(6) 0.0298(3) Uani 1 1 d . .
H13D H 1.094557 0.353521 0.462004 0.036 Uiso 1 1 calc R U
C14D C 1.23962(13) 0.31657(4) 0.42342(6) 0.0257(2) Uani 1 1 d . .
C15D C 1.23900(15) 0.38002(4) 0.36554(6) 0.0307(3) Uani 1 1 d . .
H15G H 1.138082 0.388131 0.375286 0.037 Uiso 1 1 calc R U
H15H H 1.252476 0.390555 0.322210 0.037 Uiso 1 1 calc R U
C16D C 1.35831(14) 0.39789(4) 0.41609(7) 0.0309(3) Uani 1 1 d . .
H16G H 1.458474 0.387260 0.409970 0.037 Uiso 1 1 calc R U
H16H H 1.337015 0.390437 0.460095 0.037 Uiso 1 1 calc R U
C17D C 1.36012(14) 0.44272(4) 0.41022(6) 0.0291(3) Uani 1 1 d . .
H17G H 1.441288 0.453377 0.442334 0.035 Uiso 1 1 calc R U
H17H H 1.383708 0.449903 0.366436 0.035 Uiso 1 1 calc R U
C18D C 1.17165(17) 0.45624(5) 0.48436(6) 0.0386(3) Uani 1 1 d . .
H18J H 1.260197 0.457244 0.517337 0.058 Uiso 1 1 calc R U
H18K H 1.121147 0.430740 0.486718 0.058 Uiso 1 1 calc R U
H18L H 1.102063 0.477491 0.492200 0.058 Uiso 1 1 calc R U
C19D C 1.11912(14) 0.47572(4) 0.37033(6) 0.0272(3) Uani 1 1 d . .
O1D O 0.98824(11) 0.48425(3) 0.38315(5) 0.0407(2) Uani 1 1 d . .
O2D O 1.16659(11) 0.48086(3) 0.31637(4) 0.0385(2) Uani 1 1 d . .

loop_
_atom_site_aniso_label
_atom_site_aniso_U_11
_atom_site_aniso_U_22
_atom_site_aniso_U_33
_atom_site_aniso_U_23
_atom_site_aniso_U_13
_atom_site_aniso_U_12
N1A 0.0240(5) 0.0278(5) 0.0263(5) -0.0048(4) 0.0069(4) -0.0022(4)
N2A 0.0219(5) 0.0395(6) 0.0236(5) 0.0037(4) 0.0039(4) 0.0041(4)
C1A 0.0218(6) 0.0300(7) 0.0268(6) -0.0039(5) 0.0086(4) -0.0005(4)
C2A 0.0280(6) 0.0310(7) 0.0303(6) -0.0062(5) 0.0089(5) -0.0022(5)
C3A 0.0425(8) 0.0431(8) 0.0268(6) -0.0058(5) 0.0050(5) 0.0010(6)
C4A 0.0527(9) 0.0438(9) 0.0303(7) 0.0022(6) 0.0095(6) 0.0040(7)
C5A 0.0443(8) 0.0316(7) 0.0387(7) 0.0001(5) 0.0161(6) -0.0018(6)
C6A 0.0278(6) 0.0311(7) 0.0335(6) -0.0048(5) 0.0110(5) -0.0032(5)
C7A 0.0336(7) 0.0309(7) 0.0413(7) -0.0078(5) 0.0071(6) -0.0093(5)
C8A 0.0405(8) 0.0326(7) 0.0396(7) -0.0133(6) 0.0066(6) -0.0043(6)
C9A 0.0241(6) 0.0384(7) 0.0262(6) -0.0084(5) 0.0003(5) 0.0009(5)
C10A 0.0304(7) 0.0457(8) 0.0310(6) -0.0117(6) 0.0024(5) 0.0076(6)
C11A 0.0261(7) 0.0616(10) 0.0259(6) -0.0070(6) 0.0062(5) 0.0089(6)
C12A 0.0243(6) 0.0530(9) 0.0256(6) 0.0019(5) 0.0038(5) 0.0012(5)
C13A 0.0217(6) 0.0383(7) 0.0260(6) -0.0023(5) 0.0008(5) 0.0004(5)
C14A 0.0181(5) 0.0359(7) 0.0225(5) -0.0056(5) 0.0007(4) -0.0001(4)
C15A 0.0240(6) 0.0286(7) 0.0310(6) -0.0042(5) 0.0061(5) -0.0021(5)
C16A 0.0260(6) 0.0317(7) 0.0311(6) -0.0070(5) 0.0061(5) 0.0000(5)
C17A 0.0241(6) 0.0383(7) 0.0262(6) -0.0062(5) 0.0053(5) 0.0003(5)
C18A 0.0260(7) 0.0509(9) 0.0497(8) 0.0131(7) 0.0050(6) -0.0030(6)
N1B 0.0245(5) 0.0260(5) 0.0247(5) -0.0025(4) 0.0043(4) 0.0001(4)
N2B 0.0228(5) 0.0405(6) 0.0246(5) 0.0059(4) 0.0028(4) 0.0048(4)
C1B 0.0219(6) 0.0283(6) 0.0262(6) -0.0019(4) 0.0053(4) 0.0019(4)
C2B 0.0282(6) 0.0294(7) 0.0292(6) -0.0040(5) 0.0060(5) 0.0002(5)
C3B 0.0412(8) 0.0414(8) 0.0267(6) -0.0055(5) 0.0015(5) 0.0032(6)
C4B 0.0554(9) 0.0407(8) 0.0292(7) 0.0032(6) 0.0052(6) 0.0094(7)
C5B 0.0487(8) 0.0282(7) 0.0379(7) 0.0024(5) 0.0113(6) 0.0019(6)
C6B 0.0302(6) 0.0279(7) 0.0324(6) -0.0027(5) 0.0077(5) -0.0003(5)
C7B 0.0345(7) 0.0280(7) 0.0418(7) -0.0052(5) 0.0042(6) -0.0070(5)
C8B 0.0407(8) 0.0311(7) 0.0405(7) -0.0118(5) 0.0017(6) -0.0020(6)
C9B 0.0233(6) 0.0394(7) 0.0271(6) -0.0069(5) -0.0021(5) 0.0036(5)
C10B 0.0320(7) 0.0479(9) 0.0334(7) -0.0101(6) -0.0004(5) 0.0128(6)
C11B 0.0267(7) 0.0681(11) 0.0269(6) -0.0045(6) 0.0046(5) 0.0129(6)
C12B 0.0231(6) 0.0586(9) 0.0280(6) 0.0040(6) 0.0023(5) 0.0035(6)
C13B 0.0217(6) 0.0413(8) 0.0271(6) 0.0000(5) 0.0001(5) 0.0008(5)
C14B 0.0177(5) 0.0364(7) 0.0238(6) -0.0039(5) -0.0008(4) 0.0013(5)
C15B 0.0242(6) 0.0260(6) 0.0306(6) -0.0004(5) 0.0033(5) -0.0009(4)
C16B 0.0254(6) 0.0290(7) 0.0306(6) -0.0048(5) 0.0038(5) 0.0023(5)
C17B 0.0242(6) 0.0338(7) 0.0236(6) -0.0007(5) 0.0029(4) 0.0018(5)
C18B 0.0264(7) 0.0545(10) 0.0481(8) 0.0125(7) 0.0033(6) -0.0039(6)
N1C 0.0330(6) 0.0262(6) 0.0267(5) 0.0044(4) 0.0042(4) 0.0016(4)
N2C 0.0281(5) 0.0324(6) 0.0214(5) 0.0033(4) 0.0001(4) -0.0004(4)
O2C 0.0375(5) 0.0509(6) 0.0231(4) 0.0071(4) 0.0006(4) 0.0024(4)
C2C 0.0251(6) 0.0267(6) 0.0345(6) 0.0000(5) 0.0044(5) 0.0004(5)
C3C 0.0291(7) 0.0354(7) 0.0316(6) -0.0045(5) 0.0093(5) -0.0069(5)
C4C 0.0338(7) 0.0351(7) 0.0277(6) 0.0043(5) 0.0026(5) -0.0086(5)
C5C 0.0274(6) 0.0257(6) 0.0328(6) 0.0054(5) 0.0002(5) -0.0015(5)
C6C 0.0224(6) 0.0249(6) 0.0302(6) 0.0013(5) 0.0026(5) -0.0016(4)
C7C 0.0257(6) 0.0327(7) 0.0382(7) 0.0030(5) 0.0083(5) 0.0054(5)
C8C 0.0352(7) 0.0340(7) 0.0384(7) -0.0044(5) 0.0114(6) 0.0057(5)
C9C 0.0290(7) 0.0381(7) 0.0281(6) -0.0006(5) 0.0112(5) -0.0033(5)
C10C 0.0383(8) 0.0452(8) 0.0329(7) -0.0068(6) 0.0138(6) -0.0072(6)
C11C 0.0424(8) 0.0621(10) 0.0257(6) -0.0031(6) 0.0066(6) -0.0151(7)
C12C 0.0416(8) 0.0566(10) 0.0301(7) 0.0106(6) -0.0007(6) -0.0074(7)
C13C 0.0390(8) 0.0392(8) 0.0320(7) 0.0087(5) 0.0021(6) -0.0021(6)
C14C 0.0294(6) 0.0343(7) 0.0264(6) 0.0042(5) 0.0065(5) -0.0035(5)
C15C 0.0309(7) 0.0273(7) 0.0326(6) 0.0067(5) 0.0016(5) 0.0009(5)
C16C 0.0231(6) 0.0322(7) 0.0379(7) 0.0086(5) 0.0000(5) 0.0012(5)
C17C 0.0226(6) 0.0334(7) 0.0327(6) 0.0062(5) -0.0004(5) -0.0035(5)
C18C 0.0417(8) 0.0458(8) 0.0232(6) 0.0039(5) 0.0024(5) -0.0026(6)
C19C 0.0274(6) 0.0279(6) 0.0255(6) 0.0019(4) 0.0001(5) -0.0022(5)
O1C 0.0281(5) 0.0442(6) 0.0396(5) 0.0101(4) 0.0054(4) 0.0039(4)
C1C 0.0240(6) 0.0255(6) 0.0266(6) 0.0026(4) 0.0022(4) -0.0021(4)
N1D 0.0273(5) 0.0308(6) 0.0216(5) 0.0019(4) 0.0013(4) 0.0047(4)
N2D 0.0306(6) 0.0257(6) 0.0293(5) 0.0026(4) 0.0039(4) 0.0011(4)
C1D 0.0312(7) 0.0308(7) 0.0285(6) 0.0034(5) 0.0067(5) -0.0052(5)
C2D 0.0421(8) 0.0352(8) 0.0351(7) 0.0076(5) -0.0005(6) -0.0042(6)
C3D 0.0481(9) 0.0509(9) 0.0336(7) 0.0120(6) -0.0042(6) -0.0114(7)
C4D 0.0499(9) 0.0567(10) 0.0269(7) 0.0000(6) 0.0073(6) -0.0192(7)
C5D 0.0445(8) 0.0430(8) 0.0321(7) -0.0054(6) 0.0151(6) -0.0116(6)
C6D 0.0314(7) 0.0355(7) 0.0296(6) -0.0004(5) 0.0121(5) -0.0066(5)
C7D 0.0366(7) 0.0330(7) 0.0408(7) -0.0052(5) 0.0140(6) 0.0024(5)
C8D 0.0252(6) 0.0312(7) 0.0407(7) 0.0022(5) 0.0102(5) 0.0039(5)
C9D 0.0210(6) 0.0264(6) 0.0324(6) 0.0006(5) 0.0034(5) -0.0008(4)
C10D 0.0259(6) 0.0310(7) 0.0361(7) 0.0058(5) 0.0002(5) -0.0002(5)
C11D 0.0315(7) 0.0425(8) 0.0302(6) 0.0059(5) 0.0018(5) -0.0068(5)
C12D 0.0273(6) 0.0432(8) 0.0310(6) -0.0057(5) 0.0079(5) -0.0070(5)
C13D 0.0235(6) 0.0299(7) 0.0361(7) -0.0028(5) 0.0042(5) 0.0003(5)
C14D 0.0224(6) 0.0260(6) 0.0285(6) 0.0008(4) 0.0024(5) -0.0019(4)
C15D 0.0297(6) 0.0258(7) 0.0358(7) 0.0038(5) 0.0003(5) 0.0016(5)
C16D 0.0242(6) 0.0283(7) 0.0390(7) 0.0045(5) -0.0006(5) 0.0025(5)
C17D 0.0225(6) 0.0285(7) 0.0353(6) 0.0031(5) 0.0004(5) -0.0001(5)
C18D 0.0413(8) 0.0495(9) 0.0254(6) 0.0042(5) 0.0056(5) 0.0022(6)
C19D 0.0261(6) 0.0275(6) 0.0269(6) 0.0027(5) -0.0002(5) 0.0008(5)
O1D 0.0276(5) 0.0471(6) 0.0477(6) 0.0141(4) 0.0056(4) 0.0087(4)
O2D 0.0381(5) 0.0527(6) 0.0237(4) 0.0067(4) 0.0001(4) 0.0006(4)

loop_
_atom_type_symbol
_atom_type_description
_atom_type_scat_dispersion_real
_atom_type_scat_dispersion_imag
_atom_type_scat_source
C C 0.0181 0.0091 'International Tables Vol C Tables 4.2.6.8 and 6.1.1.4'
H H 0.0000 0.0000 'International Tables Vol C Tables 4.2.6.8 and 6.1.1.4'
N N 0.0311 0.0180 'International Tables Vol C Tables 4.2.6.8 and 6.1.1.4'
O O 0.0492 0.0322 'International Tables Vol C Tables 4.2.6.8 and 6.1.1.4'

loop_
_geom_angle_atom_site_label_1
_geom_angle_atom_site_label_2
_geom_angle_atom_site_label_3
_geom_angle
C14A N1A C1A 115.72(10)
C14A N1A C15A 117.00(10)
C1A N1A C15A 116.01(9)
C18A N2A C17A 111.92(11)
C18A N2A H2AA 108.4(9)
C17A N2A H2AA 109.9(9)
C18A N2A H2AB 108.0(9)
C17A N2A H2AB 111.3(9)
H2AA N2A H2AB 107.2(13)
C2A C1A C6A 120.27(12)
C2A C1A N1A 121.75(11)
C6A C1A N1A 117.98(11)
C3A C2A C1A 120.17(13)
C3A C2A H2A 119.9
C1A C2A H2A 119.9
C4A C3A C2A 119.77(13)
C4A C3A H3A 120.1
C2A C3A H3A 120.1
C5A C4A C3A 120.05(13)
C5A C4A H4A 120.0
C3A C4A H4A 120.0
C4A C5A C6A 120.94(13)
C4A C5A H5A 119.5
C6A C5A H5A 119.5
C5A C6A C1A 118.78(12)
C5A C6A C7A 122.46(12)
C1A C6A C7A 118.71(12)
C6A C7A C8A 110.41(11)
C6A C7A H7AA 109.6
C8A C7A H7AA 109.6
C6A C7A H7AB 109.6
C8A C7A H7AB 109.6
H7AA C7A H7AB 108.1
C9A C8A C7A 117.81(11)
C9A C8A H8AA 107.9
C7A C8A H8AA 107.9
C9A C8A H8AB 107.9
C7A C8A H8AB 107.9
H8AA C8A H8AB 107.2
C10A C9A C14A 117.71(13)
C10A C9A C8A 115.50(12)
C14A C9A C8A 126.76(11)
C11A C10A C9A 122.82(13)
C11A C10A H10A 118.6
C9A C10A H10A 118.6
C12A C11A C10A 119.33(12)
C12A C11A H11A 120.3
C10A C11A H11A 120.3
C11A C12A C13A 119.49(13)
C11A C12A H12A 120.3
C13A C12A H12A 120.3
C12A C13A C14A 121.59(13)
C12A C13A H13A 119.2
C14A C13A H13A 119.2
C13A C14A C9A 118.99(11)
C13A C14A N1A 119.27(11)
C9A C14A N1A 121.74(11)
N1A C15A C16A 112.53(10)
N1A C15A H15A 109.1
C16A C15A H15A 109.1
N1A C15A H15B 109.1
C16A C15A H15B 109.1
H15A C15A H15B 107.8
C17A C16A C15A 112.85(10)
C17A C16A H16A 109.0
C15A C16A H16A 109.0
C17A C16A H16B 109.0
C15A C16A H16B 109.0
H16A C16A H16B 107.8
N2A C17A C16A 111.28(10)
N2A C17A H17A 109.4
C16A C17A H17A 109.4
N2A C17A H17B 109.4
C16A C17A H17B 109.4
H17A C17A H17B 108.0
N2A C18A H18A 109.5
N2A C18A H18B 109.5
H18A C18A H18B 109.5
N2A C18A H18C 109.5
H18A C18A H18C 109.5
H18B C18A H18C 109.5
C14B N1B C1B 116.69(10)
C14B N1B C15B 117.12(10)
C1B N1B C15B 116.09(9)
C18B N2B C17B 111.71(11)
C18B N2B H2BA 108.1(10)
C17B N2B H2BA 110.0(9)
C18B N2B H2BB 110.3(10)
C17B N2B H2BB 111.9(10)
H2BA N2B H2BB 104.5(13)
C2B C1B C6B 120.14(11)
C2B C1B N1B 121.58(11)
C6B C1B N1B 118.27(11)
C3B C2B C1B 120.42(12)
C3B C2B H2B 119.8
C1B C2B H2B 119.8
C4B C3B C2B 119.70(13)
C4B C3B H3B 120.2
C2B C3B H3B 120.2
C3B C4B C5B 119.96(13)
C3B C4B H4B 120.0
C5B C4B H4B 120.0
C4B C5B C6B 120.96(13)
C4B C5B H5B 119.5
C6B C5B H5B 119.5
C5B C6B C1B 118.78(12)
C5B C6B C7B 122.42(12)
C1B C6B C7B 118.75(11)
C6B C7B C8B 110.44(11)
C6B C7B H7BA 109.6
C8B C7B H7BA 109.6
C6B C7B H7BB 109.6
C8B C7B H7BB 109.6
H7BA C7B H7BB 108.1
C9B C8B C7B 117.88(11)
C9B C8B H8BA 107.8
C7B C8B H8BA 107.8
C9B C8B H8BB 107.8
C7B C8B H8BB 107.8
H8BA C8B H8BB 107.2
C10B C9B C14B 117.50(13)
C10B C9B C8B 115.68(12)
C14B C9B C8B 126.79(11)
C11B C10B C9B 122.92(14)
C11B C10B H10B 118.5
C9B C10B H10B 118.5
C12B C11B C10B 119.35(12)
C12B C11B H11B 120.3
C10B C11B H11B 120.3
C11B C12B C13B 119.52(14)
C11B C12B H12B 120.2
C13B C12B H12B 120.2
C12B C13B C14B 121.68(13)
C12B C13B H13B 119.2
C14B C13B H13B 119.2
C13B C14B C9B 118.99(11)
C13B C14B N1B 119.07(11)
C9B C14B N1B 121.94(11)
N1B C15B C16B 112.26(10)
N1B C15B H15C 109.2
C16B C15B H15C 109.2
N1B C15B H15D 109.2
C16B C15B H15D 109.2
H15C C15B H15D 107.9
C17B C16B C15B 112.10(10)
C17B C16B H16C 109.2
C15B C16B H16C 109.2
C17B C16B H16D 109.2
C15B C16B H16D 109.2
H16C C16B H16D 107.9
N2B C17B C16B 111.73(10)
N2B C17B H17C 109.3
C16B C17B H17C 109.3
N2B C17B H17D 109.3
C16B C17B H17D 109.3
H17C C17B H17D 107.9
N2B C18B H18D 109.5
N2B C18B H18E 109.5
H18D C18B H18E 109.5
N2B C18B H18F 109.5
H18D C18B H18F 109.5
H18E C18B H18F 109.5
C14C N1C C1C 117.59(10)
C14C N1C C15C 117.90(10)
C1C N1C C15C 116.84(10)
C19C N2C C18C 119.45(11)
C19C N2C C17C 121.83(10)
C18C N2C C17C 116.97(10)
C3C C2C C1C 120.40(12)
C3C C2C H2C 119.8
C1C C2C H2C 119.8
C4C C3C C2C 119.91(12)
C4C C3C H3C 120.0
C2C C3C H3C 120.0
C3C C4C C5C 119.73(12)
C3C C4C H4C 120.1
C5C C4C H4C 120.1
C4C C5C C6C 121.24(12)
C4C C5C H5C 119.4
C6C C5C H5C 119.4
C1C C6C C5C 118.58(11)
C1C C6C C7C 118.67(11)
C5C C6C C7C 122.74(11)
C6C C7C C8C 111.60(11)
C6C C7C H7CA 109.3
C8C C7C H7CA 109.3
C6C C7C H7CB 109.3
C8C C7C H7CB 109.3
H7CA C7C H7CB 108.0
C9C C8C C7C 117.94(11)
C9C C8C H8CA 107.8
C7C C8C H8CA 107.8
C9C C8C H8CB 107.8
C7C C8C H8CB 107.8
H8CA C8C H8CB 107.2
C10C C9C C14C 117.65(13)
C10C C9C C8C 116.04(12)
C14C C9C C8C 126.30(12)
C11C C10C C9C 122.82(14)
C11C C10C H10C 118.6
C9C C10C H10C 118.6
C12C C11C C10C 119.04(13)
C12C C11C H11C 120.5
C10C C11C H11C 120.5
C11C C12C C13C 119.75(14)
C11C C12C H12C 120.1
C13C C12C H12C 120.1
C12C C13C C14C 121.60(14)
C12C C13C H13C 119.2
C14C C13C H13C 119.2
C13C C14C C9C 119.11(12)
C13C C14C N1C 118.61(12)
C9C C14C N1C 122.28(11)
N1C C15C C16C 111.46(10)
N1C C15C H15E 109.3
C16C C15C H15E 109.3
N1C C15C H15F 109.3
C16C C15C H15F 109.3
H15E C15C H15F 108.0
C17C C16C C15C 111.94(10)
C17C C16C H16E 109.2
C15C C16C H16E 109.2
C17C C16C H16F 109.2
C15C C16C H16F 109.2
H16E C16C H16F 107.9
N2C C17C C16C 112.95(10)
N2C C17C H17E 109.0
C16C C17C H17E 109.0
N2C C17C H17F 109.0
C16C C17C H17F 109.0
H17E C17C H17F 107.8
N2C C18C H18G 109.5
N2C C18C H18H 109.5
H18G C18C H18H 109.5
N2C C18C H18I 109.5
H18G C18C H18I 109.5
H18H C18C H18I 109.5
O2C C19C O1C 125.45(11)
O2C C19C N2C 117.70(11)
O1C C19C N2C 116.80(11)
C6C C1C C2C 120.08(11)
C6C C1C N1C 118.28(11)
C2C C1C N1C 121.60(11)
C19D N1D C18D 120.13(11)
C19D N1D C17D 122.22(10)
C18D N1D C17D 116.58(10)
C14D N2D C1D 116.97(10)
C14D N2D C15D 117.07(10)
C1D N2D C15D 117.01(10)
C2D C1D C6D 118.76(12)
C2D C1D N2D 118.63(12)
C6D C1D N2D 122.60(12)
C3D C2D C1D 121.88(15)
C3D C2D H2D 119.1
C1D C2D H2D 119.1
C4D C3D C2D 119.60(15)
C4D C3D H3D 120.2
C2D C3D H3D 120.2
C3D C4D C5D 118.99(13)
C3D C4D H4D 120.5
C5D C4D H4D 120.5
C4D C5D C6D 122.99(14)
C4D C5D H5D 118.5
C6D C5D H5D 118.5
C5D C6D C1D 117.77(13)
C5D C6D C7D 115.75(13)
C1D C6D C7D 126.48(12)
C6D C7D C8D 117.65(11)
C6D C7D H7DA 107.9
C8D C7D H7DA 107.9
C6D C7D H7DB 107.9
C8D C7D H7DB 107.9
H7DA C7D H7DB 107.2
C9D C8D C7D 111.57(11)
C9D C8D H8DA 109.3
C7D C8D H8DA 109.3
C9D C8D H8DB 109.3
C7D C8D H8DB 109.3
H8DA C8D H8DB 108.0
C14D C9D C10D 118.71(11)
C14D C9D C8D 118.88(11)
C10D C9D C8D 122.40(12)
C11D C10D C9D 121.18(12)
C11D C10D H10D 119.4
C9D C10D H10D 119.4
C12D C11D C10D 119.73(12)
C12D C11D H11D 120.1
C10D C11D H11D 120.1
C11D C12D C13D 120.06(12)
C11D C12D H12D 120.0
C13D C12D H12D 120.0
C12D C13D C14D 120.42(12)
C12D C13D H13D 119.8
C14D C13D H13D 119.8
C13D C14D C9D 119.79(11)
C13D C14D N2D 122.01(11)
C9D C14D N2D 118.18(11)
N2D C15D C16D 112.64(10)
N2D C15D H15G 109.1
C16D C15D H15G 109.1
N2D C15D H15H 109.1
C16D C15D H15H 109.1
H15G C15D H15H 107.8
C15D C16D C17D 110.78(10)
C15D C16D H16G 109.5
C17D C16D H16G 109.5
C15D C16D H16H 109.5
C17D C16D H16H 109.5
H16G C16D H16H 108.1
N1D C17D C16D 113.25(10)
N1D C17D H17G 108.9
C16D C17D H17G 108.9
N1D C17D H17H 108.9
C16D C17D H17H 108.9
H17G C17D H17H 107.7
N1D C18D H18J 109.5
N1D C18D H18K 109.5
H18J C18D H18K 109.5
N1D C18D H18L 109.5
H18J C18D H18L 109.5
H18K C18D H18L 109.5
O2D C19D O1D 125.51(11)
O2D C19D N1D 117.86(11)
O1D C19D N1D 116.58(11)

loop_
_geom_bond_atom_site_label_1
_geom_bond_atom_site_label_2
_geom_bond_distance
N1A C14A 1.4316(15)
N1A C1A 1.4346(16)
N1A C15A 1.4660(16)
N2A C18A 1.4756(18)
N2A C17A 1.4778(15)
N2A H2AA 0.960(13)
N2A H2AB 0.952(13)
C1A C2A 1.3926(17)
C1A C6A 1.3962(18)
C2A C3A 1.3883(19)
C2A H2A 0.9500
C3A C4A 1.386(2)
C3A H3A 0.9500
C4A C5A 1.384(2)
C4A H4A 0.9500
C5A C6A 1.392(2)
C5A H5A 0.9500
C6A C7A 1.5001(18)
C7A C8A 1.5251(19)
C7A H7AA 0.9900
C7A H7AB 0.9900
C8A C9A 1.523(2)
C8A H8AA 0.9900
C8A H8AB 0.9900
C9A C10A 1.3966(18)
C9A C14A 1.4093(18)
C10A C11A 1.382(2)
C10A H10A 0.9500
C11A C12A 1.378(2)
C11A H11A 0.9500
C12A C13A 1.3892(18)
C12A H12A 0.9500
C13A C14A 1.4027(18)
C13A H13A 0.9500
C15A C16A 1.5275(16)
C15A H15A 0.9900
C15A H15B 0.9900
C16A C17A 1.5173(17)
C16A H16A 0.9900
C16A H16B 0.9900
C17A H17A 0.9900
C17A H17B 0.9900
C18A H18A 0.9800
C18A H18B 0.9800
C18A H18C 0.9800
N1B C14B 1.4306(15)
N1B C1B 1.4346(15)
N1B C15B 1.4658(16)
N2B C18B 1.4759(19)
N2B C17B 1.4778(16)
N2B H2BA 0.956(13)
N2B H2BB 0.948(13)
C1B C2B 1.3912(17)
C1B C6B 1.3962(18)
C2B C3B 1.3869(19)
C2B H2B 0.9500
C3B C4B 1.386(2)
C3B H3B 0.9500
C4B C5B 1.386(2)
C4B H4B 0.9500
C5B C6B 1.3924(19)
C5B H5B 0.9500
C6B C7B 1.4999(18)
C7B C8B 1.524(2)
C7B H7BA 0.9900
C7B H7BB 0.9900
C8B C9B 1.519(2)
C8B H8BA 0.9900
C8B H8BB 0.9900
C9B C10B 1.4005(18)
C9B C14B 1.4106(19)
C10B C11B 1.382(2)
C10B H10B 0.9500
C11B C12B 1.376(2)
C11B H11B 0.9500
C12B C13B 1.3893(18)
C12B H12B 0.9500
C13B C14B 1.4032(18)
C13B H13B 0.9500
C15B C16B 1.5221(17)
C15B H15C 0.9900
C15B H15D 0.9900
C16B C17B 1.5191(17)
C16B H16C 0.9900
C16B H16D 0.9900
C17B H17C 0.9900
C17B H17D 0.9900
C18B H18D 0.9800
C18B H18E 0.9800
C18B H18F 0.9800
N1C C14C 1.4253(17)
N1C C1C 1.4263(15)
N1C C15C 1.4621(17)
N2C C19C 1.3779(16)
N2C C18C 1.4510(16)
N2C C17C 1.4542(17)
O2C C19C 1.2637(15)
C2C C3C 1.3884(18)
C2C C1C 1.3947(17)
C2C H2C 0.9500
C3C C4C 1.384(2)
C3C H3C 0.9500
C4C C5C 1.3847(19)
C4C H4C 0.9500
C5C C6C 1.3985(17)
C5C H5C 0.9500
C6C C1C 1.3945(17)
C6C C7C 1.4980(17)
C7C C8C 1.5282(19)
C7C H7CA 0.9900
C7C H7CB 0.9900
C8C C9C 1.5170(19)
C8C H8CA 0.9900
C8C H8CB 0.9900
C9C C10C 1.4011(19)
C9C C14C 1.4064(19)
C10C C11C 1.386(2)
C10C H10C 0.9500
C11C C12C 1.376(2)
C11C H11C 0.9500
C12C C13C 1.390(2)
C12C H12C 0.9500
C13C C14C 1.4004(19)
C13C H13C 0.9500
C15C C16C 1.5221(18)
C15C H15E 0.9900
C15C H15F 0.9900
C16C C17C 1.5209(18)
C16C H16E 0.9900
C16C H16F 0.9900
C17C H17E 0.9900
C17C H17F 0.9900
C18C H18G 0.9800
C18C H18H 0.9800
C18C H18I 0.9800
C19C O1C 1.2656(16)
N1D C19D 1.3753(15)
N1D C18D 1.4473(16)
N1D C17D 1.4547(16)
N2D C14D 1.4263(16)
N2D C1D 1.4288(17)
N2D C15D 1.4632(17)
C1D C2D 1.4022(19)
C1D C6D 1.4092(19)
C2D C3D 1.391(2)
C2D H2D 0.9500
C3D C4D 1.379(2)
C3D H3D 0.9500
C4D C5D 1.384(2)
C4D H4D 0.9500
C5D C6D 1.4016(19)
C5D H5D 0.9500
C6D C7D 1.515(2)
C7D C8D 1.523(2)
C7D H7DA 0.9900
C7D H7DB 0.9900
C8D C9D 1.4954(17)
C8D H8DA 0.9900
C8D H8DB 0.9900
C9D C14D 1.3975(17)
C9D C10D 1.3980(18)
C10D C11D 1.385(2)
C10D H10D 0.9500
C11D C12D 1.381(2)
C11D H11D 0.9500
C12D C13D 1.3889(19)
C12D H12D 0.9500
C13D C14D 1.3953(17)
C13D H13D 0.9500
C15D C16D 1.5248(18)
C15D H15G 0.9900
C15D H15H 0.9900
C16D C17D 1.5256(18)
C16D H16G 0.9900
C16D H16H 0.9900
C17D H17G 0.9900
C17D H17H 0.9900
C18D H18J 0.9800
C18D H18K 0.9800
C18D H18L 0.9800
C19D O2D 1.2605(15)
C19D O1D 1.2683(16)

loop_
_geom_torsion_atom_site_label_1
_geom_torsion_atom_site_label_2
_geom_torsion_atom_site_label_3
_geom_torsion_atom_site_label_4
_geom_torsion
C14A N1A C1A C2A 106.91(13)
C15A N1A C1A C2A -35.80(15)
C14A N1A C1A C6A -74.19(14)
C15A N1A C1A C6A 143.09(11)
C6A C1A C2A C3A 1.69(18)
N1A C1A C2A C3A -179.44(11)
C1A C2A C3A C4A -0.7(2)
C2A C3A C4A C5A -0.8(2)
C3A C4A C5A C6A 1.3(2)
C4A C5A C6A C1A -0.3(2)
C4A C5A C6A C7A 176.97(13)
C2A C1A C6A C5A -1.19(18)
N1A C1A C6A C5A 179.89(11)
C2A C1A C6A C7A -178.57(11)
N1A C1A C6A C7A 2.52(17)
C5A C6A C7A C8A -106.46(15)
C1A C6A C7A C8A 70.81(16)
C6A C7A C8A C9A -59.40(17)
C7A C8A C9A C10A -176.56(12)
C7A C8A C9A C14A 1.3(2)
C14A C9A C10A C11A -2.11(19)
C8A C9A C10A C11A 175.95(13)
C9A C10A C11A C12A -0.3(2)
C10A C11A C12A C13A 1.76(19)
C11A C12A C13A C14A -0.72(19)
C12A C13A C14A C9A -1.75(18)
C12A C13A C14A N1A 178.33(11)
C10A C9A C14A C13A 3.07(17)
C8A C9A C14A C13A -174.74(12)
C10A C9A C14A N1A -177.01(11)
C8A C9A C14A N1A 5.18(19)
C1A N1A C14A C13A -127.09(12)
C15A N1A C14A C13A 15.25(15)
C1A N1A C14A C9A 53.00(15)
C15A N1A C14A C9A -164.67(11)
C14A N1A C15A C16A 163.81(10)
C1A N1A C15A C16A -53.97(14)
N1A C15A C16A C17A -45.09(15)
C18A N2A C17A C16A -175.81(11)
C15A C16A C17A N2A -165.47(10)
C14B N1B C1B C2B -108.23(13)
C15B N1B C1B C2B 36.30(15)
C14B N1B C1B C6B 72.72(14)
C15B N1B C1B C6B -142.75(11)
C6B C1B C2B C3B -2.24(18)
N1B C1B C2B C3B 178.73(11)
C1B C2B C3B C4B 1.0(2)
C2B C3B C4B C5B 1.0(2)
C3B C4B C5B C6B -1.7(2)
C4B C5B C6B C1B 0.4(2)
C4B C5B C6B C7B -176.85(13)
C2B C1B C6B C5B 1.50(18)
N1B C1B C6B C5B -179.44(11)
C2B C1B C6B C7B 178.90(11)
N1B C1B C6B C7B -2.04(17)
C5B C6B C7B C8B 106.49(15)
C1B C6B C7B C8B -70.81(16)
C6B C7B C8B C9B 60.94(16)
C7B C8B C9B C10B 173.98(12)
C7B C8B C9B C14B -4.0(2)
C14B C9B C10B C11B 1.57(19)
C8B C9B C10B C11B -176.63(13)
C9B C10B C11B C12B 0.3(2)
C10B C11B C12B C13B -1.61(19)
C11B C12B C13B C14B 1.09(19)
C12B C13B C14B C9B 0.79(18)
C12B C13B C14B N1B -179.64(11)
C10B C9B C14B C13B -2.05(17)
C8B C9B C14B C13B 175.92(12)
C10B C9B C14B N1B 178.39(11)
C8B C9B C14B N1B -3.64(19)
C1B N1B C14B C13B 128.10(12)
C15B N1B C14B C13B -16.05(15)
C1B N1B C14B C9B -52.34(15)
C15B N1B C14B C9B 163.50(11)
C14B N1B C15B C16B -159.37(10)
C1B N1B C15B C16B 56.26(13)
N1B C15B C16B C17B 46.47(14)
C18B N2B C17B C16B -179.13(11)
C15B C16B C17B N2B 159.58(10)
C1C C2C C3C C4C 1.27(19)
C2C C3C C4C C5C -1.40(19)
C3C C4C C5C C6C -0.29(19)
C4C C5C C6C C1C 2.09(18)
C4C C5C C6C C7C -178.57(12)
C1C C6C C7C C8C 70.24(15)
C5C C6C C7C C8C -109.09(14)
C6C C7C C8C C9C -62.05(15)
C7C C8C C9C C10C -171.13(12)
C7C C8C C9C C14C 9.64(19)
C14C C9C C10C C11C 1.47(19)
C8C C9C C10C C11C -177.83(13)
C9C C10C C11C C12C -0.4(2)
C10C C11C C12C C13C 0.1(2)
C11C C12C C13C C14C -0.9(2)
C12C C13C C14C C9C 1.9(2)
C12C C13C C14C N1C -177.19(12)
C10C C9C C14C C13C -2.16(18)
C8C C9C C14C C13C 177.07(12)
C10C C9C C14C N1C 176.91(11)
C8C C9C C14C N1C -3.9(2)
C1C N1C C14C C13C -124.35(13)
C15C N1C C14C C13C 24.20(17)
C1C N1C C14C C9C 56.57(16)
C15C N1C C14C C9C -154.87(12)
C14C N1C C15C C16C 156.87(11)
C1C N1C C15C C16C -54.34(14)
N1C C15C C16C C17C -176.99(10)
C19C N2C C17C C16C 102.02(13)
C18C N2C C17C C16C -62.81(15)
C15C C16C C17C N2C -62.33(14)
C18C N2C C19C O2C -179.29(12)
C17C N2C C19C O2C 16.24(18)
C18C N2C C19C O1C -1.72(18)
C17C N2C C19C O1C -166.19(11)
C5C C6C C1C C2C -2.21(18)
C7C C6C C1C C2C 178.43(11)
C5C C6C C1C N1C -179.81(11)
C7C C6C C1C N1C 0.83(17)
C3C C2C C1C C6C 0.57(19)
C3C C2C C1C N1C 178.09(11)
C14C N1C C1C C6C -71.84(15)
C15C N1C C1C C6C 139.27(12)
C14C N1C C1C C2C 110.60(14)
C15C N1C C1C C2C -38.29(16)
C14D N2D C1D C2D 124.32(13)
C15D N2D C1D C2D -22.04(17)
C14D N2D C1D C6D -56.94(16)
C15D N2D C1D C6D 156.70(12)
C6D C1D C2D C3D -1.6(2)
N2D C1D C2D C3D 177.23(13)
C1D C2D C3D C4D 0.5(2)
C2D C3D C4D C5D 0.3(2)
C3D C4D C5D C6D 0.1(2)
C4D C5D C6D C1D -1.11(19)
C4D C5D C6D C7D 178.30(13)
C2D C1D C6D C5D 1.81(18)
N2D C1D C6D C5D -176.93(11)
C2D C1D C6D C7D -177.52(12)
N2D C1D C6D C7D 3.7(2)
C5D C6D C7D C8D 172.38(11)
C1D C6D C7D C8D -8.28(19)
C6D C7D C8D C9D 61.11(15)
C7D C8D C9D C14D -71.94(15)
C7D C8D C9D C10D 107.04(14)
C14D C9D C10D C11D -2.91(19)
C8D C9D C10D C11D 178.11(12)
C9D C10D C11D C12D 0.0(2)
C10D C11D C12D C13D 2.1(2)
C11D C12D C13D C14D -1.29(19)
C12D C13D C14D C9D -1.62(19)
C12D C13D C14D N2D 179.95(12)
C10D C9D C14D C13D 3.66(18)
C8D C9D C14D C13D -177.32(11)
C10D C9D C14D N2D -177.85(11)
C8D C9D C14D N2D 1.17(17)
C1D N2D C14D C13D -111.09(14)
C15D N2D C14D C13D 35.25(16)
C1D N2D C14D C9D 70.45(15)
C15D N2D C14D C9D -143.20(11)
C14D N2D C15D C16D 54.44(15)
C1D N2D C15D C16D -159.24(11)
N2D C15D C16D C17D 172.59(10)
C19D N1D C17D C16D -104.84(13)
C18D N1D C17D C16D 63.34(15)
C15D C16D C17D N1D 60.97(14)
C18D N1D C19D O2D 177.18(12)
C17D N1D C19D O2D -15.05(18)
C18D N1D C19D O1D -0.43(18)
C17D N1D C19D O1D 167.33(12)
